data_4324455
loop_
_publ_author_name
'Zachariah M. Heiden'
'Michael Schedler'
'Douglas W. Stephan'

_publ_contact_author
; 
Douglas W. Stephan 
University of Toronto 
Department of Chemistry 
80 St. George St. 
Toronto, Ontario M5S 3H6 
Canada
;
_publ_contact_author_email dstephan@chem.utoronto.ca
_publ_contact_author_fax '1  416 978 8940'
_publ_contact_author_phone '1  416 946 3294'
_publ_section_title
;
 Synthesis and Reactivity of o-Benzylphosphino- and
 o-\a-Methylbenzyl(N,N-dimethyl)amine-Boranes
;
_journal_name_full 'Inorganic Chemistry'
_journal_page_first 1470
_journal_page_last 1479
_journal_paper_doi 10.1021/ic102044z
_journal_volume 50
_journal_year 2011
_chemical_formula_moiety 'C27 H46 B P'
_chemical_formula_sum 'C27 H46 B P'
_chemical_formula_weight 412.42
_chemical_name_systematic
; 
 ? 
;
_space_group_IT_number 14
_symmetry_cell_setting monoclinic
_symmetry_space_group_name_Hall '-P 2ybc'
_symmetry_space_group_name_H-M 'P 1 21/c 1'
_atom_sites_solution_hydrogens geom
_atom_sites_solution_primary direct
_atom_sites_solution_secondary difmap
_audit_creation_method SHELXL-97
_cell_angle_alpha 90.00
_cell_angle_beta 90.784(9)
_cell_angle_gamma 90.00
_cell_formula_units_Z 4
_cell_length_a 17.555(3)
_cell_length_b 16.044(2)
_cell_length_c 8.7532(11)
_cell_measurement_reflns_used 1662
_cell_measurement_temperature 150(2)
_cell_measurement_theta_max 20.79
_cell_measurement_theta_min 2.54
_cell_volume 2465.1(6)
_computing_cell_refinement 'Bruker SMART'
_computing_data_collection 'Bruker SMART'
_computing_data_reduction 'Bruker SAINT'
_computing_molecular_graphics 'Bruker SHELXTL'
_computing_publication_material 'Bruker SHELXTL'
_computing_structure_refinement 'Bruker SHELXTL'
_computing_structure_solution 'Bruker SHELXTL'
_diffrn_ambient_temperature 150(2)
_diffrn_measured_fraction_theta_full 0.987
_diffrn_measured_fraction_theta_max 0.987
_diffrn_measurement_device_type 'CCD area detector'
_diffrn_measurement_method 'phi and omega scans'
_diffrn_radiation_monochromator graphite
_diffrn_radiation_source 'fine-focus sealed tube'
_diffrn_radiation_type MoK\a
_diffrn_radiation_wavelength 0.71073
_diffrn_reflns_av_R_equivalents 0.1000
_diffrn_reflns_av_sigmaI/netI 0.1184
_diffrn_reflns_limit_h_max 22
_diffrn_reflns_limit_h_min -19
_diffrn_reflns_limit_k_max 20
_diffrn_reflns_limit_k_min -20
_diffrn_reflns_limit_l_max 11
_diffrn_reflns_limit_l_min -10
_diffrn_reflns_number 19211
_diffrn_reflns_theta_full 27.64
_diffrn_reflns_theta_max 27.64
_diffrn_reflns_theta_min 1.72
_exptl_absorpt_coefficient_mu 0.123
_exptl_absorpt_correction_T_max 0.9951
_exptl_absorpt_correction_T_min 0.9549
_exptl_absorpt_correction_type empirical
_exptl_crystal_colour colourless
_exptl_crystal_density_diffrn 1.111
_exptl_crystal_description plate
_exptl_crystal_F_000 912
_exptl_crystal_size_max 0.38
_exptl_crystal_size_mid 0.15
_exptl_crystal_size_min 0.04
_refine_diff_density_max 0.727
_refine_diff_density_min -0.481
_refine_diff_density_rms 0.110
_refine_ls_extinction_method none
_refine_ls_goodness_of_fit_ref 1.651
_refine_ls_hydrogen_treatment none
_refine_ls_matrix_type full
_refine_ls_number_parameters 268
_refine_ls_number_reflns 5664
_refine_ls_number_restraints 0
_refine_ls_restrained_S_all 1.651
_refine_ls_R_factor_all 0.1657
_refine_ls_R_factor_gt 0.1127
_refine_ls_shift/su_max 0.077
_refine_ls_shift/su_mean 0.010
_refine_ls_structure_factor_coef Fsqd
_refine_ls_weighting_details 'calc w=1/[\s^2^(Fo^2^)+(0.1000P)^2^+0.0000P] where P=(Fo^2^+2Fc^2^)/3'
_refine_ls_weighting_scheme calc
_refine_ls_wR_factor_gt 0.3020
_refine_ls_wR_factor_ref 0.3170
_reflns_number_gt 3463
_reflns_number_total 5664
_reflns_threshold_expression >2sigma(I)
_cod_data_source_file ic102044z_si_003_04.cif
_cod_data_source_block ms005_0ma_Complex6
_cod_original_sg_symbol_Hall '-P 2ybc '
_cod_database_code 4324455

loop_
_symmetry_equiv_pos_as_xyz
'x, y, z'
'-x, y+1/2, -z+1/2'
'-x, -y, -z'
'x, -y-1/2, z-1/2'

loop_
_atom_site_label
_atom_site_type_symbol
_atom_site_fract_x
_atom_site_fract_y
_atom_site_fract_z
_atom_site_U_iso_or_equiv
_atom_site_adp_type
_atom_site_occupancy
_atom_site_symmetry_multiplicity
_atom_site_calc_flag
_atom_site_refinement_flags
P1 P 0.32310(7) 0.47501(8) 0.66632(14) 0.0191(3) Uani 1 1 d .
C1 C 0.4042(3) 0.7115(3) 0.9975(6) 0.0308(13) Uani 1 1 d .
H1 H 0.4403 0.7500 1.0382 0.037 Uiso 1 1 calc R
C2 C 0.4175(3) 0.6717(3) 0.8611(6) 0.0244(11) Uani 1 1 d .
H2 H 0.4638 0.6815 0.8090 0.029 Uiso 1 1 calc R
C3 C 0.3635(3) 0.6170(3) 0.7987(6) 0.0222(11) Uani 1 1 d .
C4 C 0.2957(3) 0.5980(3) 0.8744(5) 0.0214(11) Uani 1 1 d .
C5 C 0.2333(3) 0.5353(3) 0.7949(6) 0.0299(12) Uani 1 1 d .
C6 C 0.1915(3) 0.4705(3) 0.9105(5) 0.0220(11) Uani 1 1 d .
H6 H 0.2300 0.4577 0.9925 0.026 Uiso 1 1 calc R
C7 C 0.1676(3) 0.3856(3) 0.8435(6) 0.0264(12) Uani 1 1 d .
H7A H 0.2121 0.3595 0.7944 0.032 Uiso 1 1 calc R
H7B H 0.1279 0.3944 0.7639 0.032 Uiso 1 1 calc R
C8 C 0.1368(3) 0.3262(4) 0.9658(7) 0.0340(13) Uani 1 1 d .
H8A H 0.1203 0.2735 0.9167 0.041 Uiso 1 1 calc R
H8B H 0.1780 0.3130 1.0402 0.041 Uiso 1 1 calc R
C9 C 0.0704(3) 0.3642(4) 1.0491(6) 0.0339(13) Uani 1 1 d .
H9A H 0.0548 0.3265 1.1326 0.041 Uiso 1 1 calc R
H9B H 0.0266 0.3704 0.9775 0.041 Uiso 1 1 calc R
C10 C 0.0437(3) 0.6706(4) 0.5330(6) 0.0365(14) Uani 1 1 d .
H10A H 0.0209 0.7055 0.4512 0.044 Uiso 1 1 calc R
H10B H 0.0028 0.6551 0.6044 0.044 Uiso 1 1 calc R
C11 C 0.1040(3) 0.7198(4) 0.6175(7) 0.0355(14) Uani 1 1 d .
H11A H 0.0800 0.7684 0.6674 0.043 Uiso 1 1 calc R
H11B H 0.1415 0.7411 0.5435 0.043 Uiso 1 1 calc R
C12 C 0.1454(3) 0.6673(3) 0.7385(6) 0.0275(12) Uani 1 1 d .
H12A H 0.1090 0.6511 0.8185 0.033 Uiso 1 1 calc R
H12B H 0.1861 0.7012 0.7873 0.033 Uiso 1 1 calc R
C13 C 0.1811(3) 0.5876(3) 0.6687(5) 0.0207(11) Uani 1 1 d .
H13 H 0.2170 0.6072 0.5885 0.025 Uiso 1 1 calc R
C14 C 0.3749(3) 0.5735(3) 0.6472(6) 0.0233(11) Uani 1 1 d .
H14A H 0.4297 0.5633 0.6291 0.028 Uiso 1 1 calc R
H14B H 0.3537 0.6071 0.5619 0.028 Uiso 1 1 calc R
C15 C 0.3367(3) 0.6948(3) 1.0758(6) 0.0325(14) Uani 1 1 d .
H15 H 0.3266 0.7220 1.1699 0.039 Uiso 1 1 calc R
C16 C 0.2844(3) 0.6379(3) 1.0146(6) 0.0278(12) Uani 1 1 d .
H16 H 0.2396 0.6258 1.0700 0.033 Uiso 1 1 calc R
C17 C 0.3144(3) 0.4341(3) 0.4644(6) 0.0233(11) Uani 1 1 d .
C18 C 0.3905(3) 0.4088(4) 0.3975(6) 0.0320(13) Uani 1 1 d .
H18A H 0.4115 0.3616 0.4553 0.048 Uiso 1 1 calc R
H18B H 0.4260 0.4559 0.4038 0.048 Uiso 1 1 calc R
H18C H 0.3832 0.3927 0.2903 0.048 Uiso 1 1 calc R
C19 C 0.2587(3) 0.3598(3) 0.4561(6) 0.0307(13) Uani 1 1 d .
H19A H 0.2525 0.3419 0.3497 0.046 Uiso 1 1 calc R
H19B H 0.2092 0.3768 0.4962 0.046 Uiso 1 1 calc R
H19C H 0.2791 0.3136 0.5174 0.046 Uiso 1 1 calc R
C20 C 0.3924(3) 0.4061(3) 0.7800(6) 0.0264(12) Uani 1 1 d .
C21 C 0.3784(3) 0.3123(4) 0.7513(7) 0.0361(14) Uani 1 1 d .
H21A H 0.3953 0.2976 0.6485 0.054 Uiso 1 1 calc R
H21B H 0.3239 0.3002 0.7602 0.054 Uiso 1 1 calc R
H21C H 0.4071 0.2795 0.8270 0.054 Uiso 1 1 calc R
C22 C 0.3816(3) 0.4192(4) 0.9515(6) 0.0349(14) Uani 1 1 d .
H22A H 0.4229 0.3915 1.0081 0.052 Uiso 1 1 calc R
H22B H 0.3326 0.3955 0.9818 0.052 Uiso 1 1 calc R
H22C H 0.3824 0.4790 0.9743 0.052 Uiso 1 1 calc R
C23 C 0.4753(3) 0.4257(4) 0.7459(7) 0.0341(14) Uani 1 1 d .
H23A H 0.4871 0.4826 0.7790 0.051 Uiso 1 1 calc R
H23B H 0.4837 0.4206 0.6358 0.051 Uiso 1 1 calc R
H23C H 0.5084 0.3863 0.8008 0.051 Uiso 1 1 calc R
C24 C 0.0915(3) 0.4490(3) 1.1152(6) 0.0277(12) Uani 1 1 d .
H24A H 0.0460 0.4744 1.1618 0.033 Uiso 1 1 calc R
H24B H 0.1306 0.4416 1.1968 0.033 Uiso 1 1 calc R
C25 C 0.1224(3) 0.5078(3) 0.9933(6) 0.0257(12) Uani 1 1 d .
H25A H 0.1375 0.5611 1.0419 0.031 Uiso 1 1 calc R
H25B H 0.0815 0.5199 0.9175 0.031 Uiso 1 1 calc R
C26 C 0.1181(3) 0.5397(3) 0.5845(6) 0.0234(11) Uani 1 1 d .
H26A H 0.0804 0.5201 0.6595 0.028 Uiso 1 1 calc R
H26B H 0.1405 0.4901 0.5352 0.028 Uiso 1 1 calc R
C27 C 0.0772(3) 0.5920(4) 0.4631(6) 0.0323(13) Uani 1 1 d .
H27A H 0.0359 0.5587 0.4151 0.039 Uiso 1 1 calc R
H27B H 0.1136 0.6076 0.3825 0.039 Uiso 1 1 calc R
B1 B 0.2824(3) 0.5035(4) 0.3596(6) 0.0205(12) Uani 1 1 d .
H1A H 0.3190 0.5495 0.3551 0.031 Uiso 1 1 calc R
H1B H 0.2342 0.5239 0.4006 0.031 Uiso 1 1 calc R
H1C H 0.2736 0.4811 0.2567 0.031 Uiso 1 1 calc R

loop_
_atom_site_aniso_label
_atom_site_aniso_U_11
_atom_site_aniso_U_22
_atom_site_aniso_U_33
_atom_site_aniso_U_23
_atom_site_aniso_U_13
_atom_site_aniso_U_12
P1 0.0163(6) 0.0156(6) 0.0256(6) 0.0005(5) 0.0025(5) -0.0004(5)
C1 0.028(3) 0.024(3) 0.040(3) 0.000(2) -0.009(3) -0.004(2)
C2 0.019(3) 0.022(3) 0.033(3) 0.004(2) -0.005(2) -0.004(2)
C3 0.020(3) 0.016(2) 0.030(3) 0.001(2) -0.002(2) 0.002(2)
C4 0.020(3) 0.018(3) 0.026(2) 0.0023(19) -0.005(2) -0.001(2)
C5 0.029(3) 0.022(3) 0.039(3) -0.004(2) 0.003(2) 0.003(2)
C6 0.019(2) 0.022(3) 0.026(2) -0.001(2) 0.002(2) -0.003(2)
C7 0.025(3) 0.021(3) 0.034(3) -0.003(2) 0.011(2) -0.002(2)
C8 0.032(3) 0.023(3) 0.048(3) -0.001(3) 0.008(3) -0.002(3)
C9 0.028(3) 0.034(3) 0.040(3) -0.001(3) 0.011(3) -0.006(3)
C10 0.036(3) 0.039(4) 0.035(3) 0.001(3) -0.001(3) 0.012(3)
C11 0.040(4) 0.028(3) 0.038(3) 0.001(2) -0.002(3) 0.017(3)
C12 0.026(3) 0.026(3) 0.032(3) -0.001(2) 0.002(2) 0.005(2)
C13 0.017(3) 0.019(3) 0.026(2) -0.0018(19) 0.001(2) 0.000(2)
C14 0.021(3) 0.017(3) 0.032(3) 0.005(2) -0.002(2) -0.002(2)
C15 0.040(3) 0.026(3) 0.031(3) -0.007(2) -0.010(3) 0.004(3)
C16 0.031(3) 0.022(3) 0.030(3) -0.001(2) 0.000(2) 0.001(2)
C17 0.023(3) 0.018(3) 0.029(3) -0.005(2) 0.006(2) 0.000(2)
C18 0.029(3) 0.034(3) 0.033(3) -0.004(2) 0.009(2) -0.002(3)
C19 0.028(3) 0.027(3) 0.037(3) -0.007(2) 0.004(2) -0.006(2)
C20 0.022(3) 0.022(3) 0.035(3) 0.009(2) 0.006(2) 0.006(2)
C21 0.029(3) 0.022(3) 0.057(4) 0.012(3) 0.007(3) 0.002(3)
C22 0.028(3) 0.039(4) 0.037(3) 0.010(3) -0.004(3) 0.012(3)
C23 0.025(3) 0.033(3) 0.045(3) 0.013(3) 0.003(3) 0.004(3)
C24 0.023(3) 0.030(3) 0.030(3) -0.002(2) 0.007(2) -0.002(2)
C25 0.027(3) 0.022(3) 0.028(3) -0.003(2) 0.003(2) 0.001(2)
C26 0.015(2) 0.024(3) 0.031(3) -0.002(2) -0.003(2) 0.002(2)
C27 0.029(3) 0.039(3) 0.028(3) 0.000(2) -0.003(2) 0.008(3)
B1 0.024(3) 0.019(3) 0.018(2) -0.002(2) 0.001(2) -0.001(2)

loop_
_atom_type_symbol
_atom_type_description
_atom_type_scat_dispersion_real
_atom_type_scat_dispersion_imag
_atom_type_scat_source
C C 0.0033 0.0016 'International Tables Vol C Tables 4.2.6.8 and 6.1.1.4'
H H 0.0000 0.0000 'International Tables Vol C Tables 4.2.6.8 and 6.1.1.4'
B B 0.0013 0.0007 'International Tables Vol C Tables 4.2.6.8 and 6.1.1.4'
P P 0.1023 0.0942 'International Tables Vol C Tables 4.2.6.8 and 6.1.1.4'

loop_
_geom_angle_atom_site_label_1
_geom_angle_atom_site_label_2
_geom_angle_atom_site_label_3
_geom_angle
C14 P1 C17 104.4(2)
C14 P1 C20 103.5(2)
C17 P1 C20 109.2(2)
C14 P1 C5 91.6(2)
C17 P1 C5 126.0(2)
C20 P1 C5 116.6(2)
C2 C1 C15 119.3(5)
C2 C1 H1 120.4
C15 C1 H1 120.4
C3 C2 C1 120.5(5)
C3 C2 H2 119.7
C1 C2 H2 119.7
C2 C3 C4 121.8(5)
C2 C3 C14 122.3(5)
C4 C3 C14 115.9(4)
C16 C4 C3 116.5(5)
C16 C4 C5 123.5(5)
C3 C4 C5 120.0(4)
C6 C5 C4 115.6(4)
C6 C5 C13 119.2(4)
C4 C5 C13 109.5(4)
C6 C5 P1 111.8(3)
C4 C5 P1 90.5(3)
C13 C5 P1 106.2(3)
C7 C6 C25 108.1(4)
C7 C6 C5 116.8(4)
C25 C6 C5 114.0(4)
C7 C6 H6 105.7
C25 C6 H6 105.7
C5 C6 H6 105.7
C6 C7 C8 112.3(4)
C6 C7 H7A 109.1
C8 C7 H7A 109.1
C6 C7 H7B 109.1
C8 C7 H7B 109.1
H7A C7 H7B 107.9
C9 C8 C7 111.6(5)
C9 C8 H8A 109.3
C7 C8 H8A 109.3
C9 C8 H8B 109.3
C7 C8 H8B 109.3
H8A C8 H8B 108.0
C8 C9 C24 110.9(5)
C8 C9 H9A 109.5
C24 C9 H9A 109.5
C8 C9 H9B 109.5
C24 C9 H9B 109.5
H9A C9 H9B 108.0
C11 C10 C27 111.0(5)
C11 C10 H10A 109.4
C27 C10 H10A 109.4
C11 C10 H10B 109.4
C27 C10 H10B 109.4
H10A C10 H10B 108.0
C10 C11 C12 112.0(5)
C10 C11 H11A 109.2
C12 C11 H11A 109.2
C10 C11 H11B 109.2
C12 C11 H11B 109.2
H11A C11 H11B 107.9
C11 C12 C13 111.8(4)
C11 C12 H12A 109.3
C13 C12 H12A 109.3
C11 C12 H12B 109.3
C13 C12 H12B 109.2
H12A C12 H12B 107.9
C26 C13 C12 108.1(4)
C26 C13 C5 117.3(4)
C12 C13 C5 112.2(4)
C26 C13 H13 106.2
C12 C13 H13 106.2
C5 C13 H13 106.2
C3 C14 P1 104.2(3)
C3 C14 H14A 110.9
P1 C14 H14A 110.9
C3 C14 H14B 110.9
P1 C14 H14B 110.9
H14A C14 H14B 108.9
C16 C15 C1 119.5(5)
C16 C15 H15 120.2
C1 C15 H15 120.2
C4 C16 C15 122.4(5)
C4 C16 H16 118.8
C15 C16 H16 118.8
C18 C17 C19 109.6(4)
C18 C17 B1 106.2(4)
C19 C17 B1 107.7(4)
C18 C17 P1 113.1(4)
C19 C17 P1 110.8(4)
B1 C17 P1 109.2(3)
C17 C18 H18A 109.5
C17 C18 H18B 109.5
H18A C18 H18B 109.5
C17 C18 H18C 109.5
H18A C18 H18C 109.5
H18B C18 H18C 109.5
C17 C19 H19A 109.5
C17 C19 H19B 109.5
H19A C19 H19B 109.5
C17 C19 H19C 109.5
H19A C19 H19C 109.5
H19B C19 H19C 109.5
C23 C20 C22 107.2(5)
C23 C20 C21 108.6(5)
C22 C20 C21 105.8(5)
C23 C20 P1 112.4(4)
C22 C20 P1 110.2(4)
C21 C20 P1 112.3(4)
C20 C21 H21A 109.5
C20 C21 H21B 109.5
H21A C21 H21B 109.5
C20 C21 H21C 109.5
H21A C21 H21C 109.5
H21B C21 H21C 109.5
C20 C22 H22A 109.5
C20 C22 H22B 109.5
H22A C22 H22B 109.5
C20 C22 H22C 109.5
H22A C22 H22C 109.5
H22B C22 H22C 109.5
C20 C23 H23A 109.5
C20 C23 H23B 109.5
H23A C23 H23B 109.5
C20 C23 H23C 109.5
H23A C23 H23C 109.5
H23B C23 H23C 109.5
C25 C24 C9 111.9(4)
C25 C24 H24A 109.2
C9 C24 H24A 109.2
C25 C24 H24B 109.2
C9 C24 H24B 109.2
H24A C24 H24B 107.9
C24 C25 C6 112.1(4)
C24 C25 H25A 109.2
C6 C25 H25A 109.2
C24 C25 H25B 109.2
C6 C25 H25B 109.2
H25A C25 H25B 107.9
C13 C26 C27 113.0(4)
C13 C26 H26A 109.0
C27 C26 H26A 109.0
C13 C26 H26B 109.0
C27 C26 H26B 109.0
H26A C26 H26B 107.8
C26 C27 C10 110.9(4)
C26 C27 H27A 109.5
C10 C27 H27A 109.5
C26 C27 H27B 109.5
C10 C27 H27B 109.5
H27A C27 H27B 108.1
C17 B1 H1A 109.5
C17 B1 H1B 109.5
H1A B1 H1B 109.5
C17 B1 H1C 109.5
H1A B1 H1C 109.5
H1B B1 H1C 109.5

loop_
_geom_bond_atom_site_label_1
_geom_bond_atom_site_label_2
_geom_bond_distance
P1 C14 1.832(5)
P1 C17 1.890(5)
P1 C20 1.913(5)
P1 C5 2.176(6)
C1 C2 1.378(8)
C1 C15 1.403(8)
C1 H1 0.9500
C2 C3 1.398(7)
C2 H2 0.9500
C3 C4 1.404(7)
C3 C14 1.514(7)
C4 C16 1.400(7)
C4 C5 1.635(7)
C5 C6 1.632(8)
C5 C13 1.654(7)
C6 C7 1.539(7)
C6 C25 1.544(7)
C6 H6 1.0000
C7 C8 1.536(8)
C7 H7A 0.9900
C7 H7B 0.9900
C8 C9 1.512(8)
C8 H8A 0.9900
C8 H8B 0.9900
C9 C24 1.524(8)
C9 H9A 0.9900
C9 H9B 0.9900
C10 C11 1.506(8)
C10 C27 1.523(8)
C10 H10A 0.9900
C10 H10B 0.9900
C11 C12 1.530(7)
C11 H11A 0.9900
C11 H11B 0.9900
C12 C13 1.553(7)
C12 H12A 0.9900
C12 H12B 0.9900
C13 C26 1.527(7)
C13 H13 1.0000
C14 H14A 0.9900
C14 H14B 0.9900
C15 C16 1.396(8)
C15 H15 0.9500
C16 H16 0.9500
C17 C18 1.522(8)
C17 C19 1.542(7)
C17 B1 1.544(7)
C18 H18A 0.9800
C18 H18B 0.9800
C18 H18C 0.9800
C19 H19A 0.9800
C19 H19B 0.9800
C19 H19C 0.9800
C20 C23 1.522(8)
C20 C22 1.530(8)
C20 C21 1.546(8)
C21 H21A 0.9800
C21 H21B 0.9800
C21 H21C 0.9800
C22 H22A 0.9800
C22 H22B 0.9800
C22 H22C 0.9800
C23 H23A 0.9800
C23 H23B 0.9800
C23 H23C 0.9800
C24 C25 1.529(7)
C24 H24A 0.9900
C24 H24B 0.9900
C25 H25A 0.9900
C25 H25B 0.9900
C26 C27 1.525(7)
C26 H26A 0.9900
C26 H26B 0.9900
C27 H27A 0.9900
C27 H27B 0.9900
B1 H1A 0.9800
B1 H1B 0.9800
B1 H1C 0.9800
